data_9016510
loop_
_publ_author_name
'Hassel, O.'

_publ_section_title
;
 \"Uber die Kristallstruktur des prim\"aren Kaliumphosphats KH~2~PO~4~ und
 isomorpher Salze
;
_journal_coden_ASTM ZEELAI
_journal_issue 10
_journal_name_full
;
 Zeitschrift f\"ur Elektrochemie und angewandte physikalische Chemie
;
_journal_page_first 523
_journal_page_last 529
_journal_paper_doi 10.1002/bbpc.19250311006
_journal_volume 31
_journal_year 1925
_chemical_formula_sum 'K P'
_chemical_name_systematic 'Potassium dihydrogenphosphate'
_space_group_IT_number 122
_symmetry_space_group_name_Hall 'I -4 2bw'
_symmetry_space_group_name_H-M 'I -4 2 d'
_cell_angle_alpha 90
_cell_angle_beta 90
_cell_angle_gamma 90
_cell_formula_units_Z 4
_cell_length_a 7.42
_cell_length_b 7.42
_cell_length_c 6.97
_cell_volume 383.743
_database_code_amcsd 0017460
_exptl_crystal_density_diffrn 1.213
_cod_duplicate_entry 1010576
_cod_original_formula_sum 'P K'
_cod_database_code 9016510
_amcsd_formula_title 'H2 K O4 P'

loop_
_space_group_symop_operation_xyz
x,y,z
1/2+x,1/2+y,1/2+z
1/2-y,-x,3/4+z
-y,1/2-x,1/4+z
y,-x,-z
1/2+y,1/2-x,1/2-z
-x,1/2+y,1/4-z
1/2-x,+y,3/4-z
-x,-y,z
1/2-x,1/2-y,1/2+z
1/2+y,x,3/4+z
+y,1/2+x,1/4+z
-y,x,-z
1/2-y,1/2+x,1/2-z
x,1/2-y,1/4-z
1/2+x,-y,3/4-z

loop_
_atom_site_label
_atom_site_fract_x
_atom_site_fract_y
_atom_site_fract_z
P1 0.00000 0.00000 0.00000
K1 0.00000 0.00000 0.50000

loop_
_cod_related_entry_id
_cod_related_entry_database
_cod_related_entry_code
1 AMCSD 0017460
